data_2223725
loop_
_publ_author_name
'Jasinski, Jerry P.'
'Butcher, Ray J.'
'Suchitra, L. P.'
'Yathirajan, H. S.'
'Narayana, B.'

_publ_section_title
;
 2-Bromo-<i>N</i>'-[(2<i>Z</i>)-butan-2-ylidene]-5-methoxybenzohydrazide
;
_journal_coeditor_code DS2010
_journal_issue 11
_journal_name_full 'Acta Crystallographica Section E'
_journal_page_first o2968
_journal_page_last o2969
_journal_paper_doi 10.1107/S1600536809044869
_journal_volume 65
_journal_year 2009
_chemical_formula_iupac 'C12 H15 Br N2 O2'
_chemical_formula_moiety 'C12 H15 Br N2 O2'
_chemical_formula_sum 'C12 H15 Br N2 O2'
_chemical_formula_weight 299.17
_chemical_name_systematic
;
2-Bromo-<i>N</i>'-[(2<i>Z</i>)-butan-2-ylidene]-5-methoxybenzohydrazide
;
_space_group_IT_number 14
_symmetry_cell_setting monoclinic
_symmetry_space_group_name_Hall '-P 2ybc'
_symmetry_space_group_name_H-M 'P 1 21/c 1'
_atom_sites_solution_hydrogens geom
_atom_sites_solution_primary direct
_atom_sites_solution_secondary difmap
_cell_angle_alpha 90.00
_cell_angle_beta 91.1519(13)
_cell_angle_gamma 90.00
_cell_formula_units_Z 4
_cell_length_a 8.09420(10)
_cell_length_b 14.2475(2)
_cell_length_c 11.2974(2)
_cell_measurement_reflns_used 8517
_cell_measurement_temperature 200(2)
_cell_measurement_theta_max 73.3788
_cell_measurement_theta_min 4.9861
_cell_volume 1302.58(3)
_computing_cell_refinement '<i>CrysAlis Pro</i> (Oxford Diffraction, 2007)'
_computing_data_collection '<i>CrysAlis Pro</i> (Oxford Diffraction, 2007)'
_computing_data_reduction '<i>CrysAlis Pro</i> (Oxford Diffraction, 2007)'
_computing_molecular_graphics '<i>SHELXTL</i> (Sheldrick, 2008)'
_computing_publication_material '<i>SHELXTL</i> (Sheldrick, 2008)'
_computing_structure_refinement '<i>SHELXL97</i> (Sheldrick, 2008)'
_computing_structure_solution '<i>SHELXS97</i> (Sheldrick, 2008)'
_diffrn_ambient_temperature 200(2)
_diffrn_detector_area_resol_mean 10.5081
_diffrn_measured_fraction_theta_full 0.978
_diffrn_measured_fraction_theta_max 0.983
_diffrn_measurement_device_type 'Oxford Diffraction Gemini R CCD'
_diffrn_measurement_method '\f and \w'
_diffrn_radiation_monochromator graphite
_diffrn_radiation_source 'fine-focus sealed tube'
_diffrn_radiation_type CuK\a
_diffrn_radiation_wavelength 1.54184
_diffrn_reflns_av_R_equivalents 0.0232
_diffrn_reflns_av_sigmaI/netI 0.0136
_diffrn_reflns_limit_h_max 9
_diffrn_reflns_limit_h_min -10
_diffrn_reflns_limit_k_max 17
_diffrn_reflns_limit_k_min -16
_diffrn_reflns_limit_l_max 13
_diffrn_reflns_limit_l_min -9
_diffrn_reflns_number 7962
_diffrn_reflns_theta_full 25.00
_diffrn_reflns_theta_max 73.59
_diffrn_reflns_theta_min 5.00
_diffrn_standards_decay_% <2%
_diffrn_standards_number 0
_exptl_absorpt_coefficient_mu 4.251
_exptl_absorpt_correction_T_max 1.00000
_exptl_absorpt_correction_T_min 0.45159
_exptl_absorpt_correction_type multi-scan
_exptl_absorpt_process_details
;
(CrysAlis RED; Oxford Diffraction, 2007)
;
_exptl_crystal_colour colorless
_exptl_crystal_density_diffrn 1.526
_exptl_crystal_density_method 'not measured'
_exptl_crystal_description chunk
_exptl_crystal_F_000 608
_exptl_crystal_size_max 0.56
_exptl_crystal_size_mid 0.47
_exptl_crystal_size_min 0.35
_refine_diff_density_max 0.732
_refine_diff_density_min -1.070
_refine_ls_extinction_method none
_refine_ls_goodness_of_fit_ref 1.071
_refine_ls_hydrogen_treatment constr
_refine_ls_matrix_type full
_refine_ls_number_parameters 157
_refine_ls_number_reflns 2577
_refine_ls_number_restraints 0
_refine_ls_restrained_S_all 1.071
_refine_ls_R_factor_all 0.0456
_refine_ls_R_factor_gt 0.0442
_refine_ls_shift/su_max 0.000
_refine_ls_shift/su_mean 0.000
_refine_ls_structure_factor_coef Fsqd
_refine_ls_weighting_details 'calc w=1/[\s^2^(Fo^2^)+(0.0673P)^2^+1.7115P] where P=(Fo^2^+2Fc^2^)/3'
_refine_ls_weighting_scheme calc
_refine_ls_wR_factor_gt 0.1206
_refine_ls_wR_factor_ref 0.1220
_reflns_number_gt 2484
_reflns_number_total 2577
_reflns_threshold_expression I>2\s(I)
_cod_data_source_file ds2010.cif
_cod_data_source_block I
_cod_original_sg_symbol_H-M 'P 21/c'
_cod_database_code 2223725
_cod_database_fobs_code 2223725

loop_
_symmetry_equiv_pos_as_xyz
'x, y, z'
'-x, y+1/2, -z+1/2'
'-x, -y, -z'
'x, -y-1/2, z-1/2'

loop_
_atom_site_type_symbol
_atom_site_label
_atom_site_fract_x
_atom_site_fract_y
_atom_site_fract_z
_atom_site_U_iso_or_equiv
_atom_site_adp_type
_atom_site_calc_flag
_atom_site_refinement_flags
_atom_site_occupancy
_atom_site_disorder_assembly
_atom_site_disorder_group
Br Br -0.00062(5) 0.75926(3) 0.23886(3) 0.05362(18) Uani d . 1 . .
O O1 0.3113(3) 1.07458(17) -0.03054(18) 0.0478(6) Uani d . 1 . .
O O2 -0.0433(2) 1.01275(15) 0.35066(16) 0.0358(5) Uani d . 1 . .
N N1 0.1775(3) 0.93324(16) 0.42004(18) 0.0306(5) Uani d . 1 . .
H H1A 0.1550 0.9465 0.4941 0.037 Uiso calc R 1 . .
N N2 0.3148(3) 0.87860(17) 0.39363(19) 0.0318(5) Uani d . 1 . .
C C1 0.0954(3) 0.85866(18) 0.1528(2) 0.0305(5) Uani d . 1 . .
C C2 0.1316(4) 0.8445(2) 0.0351(2) 0.0361(6) Uani d . 1 . .
H H2A 0.1073 0.7858 -0.0012 0.043 Uiso calc R 1 . .
C C3 0.2033(3) 0.9154(2) -0.0303(2) 0.0316(6) Uani d . 1 . .
H H3A 0.2285 0.9056 -0.1111 0.038 Uiso calc R 1 . .
C C4 0.2379(3) 1.00067(19) 0.0234(2) 0.0294(5) Uani d . 1 . .
C C5 0.1981(3) 1.01479(18) 0.1415(2) 0.0285(5) Uani d . 1 . .
H H5A 0.2195 1.0739 0.1775 0.034 Uiso calc R 1 . .
C C6 0.1282(3) 0.94403(17) 0.2066(2) 0.0244(5) Uani d . 1 . .
C C7 0.3619(4) 1.0618(3) -0.1501(3) 0.0525(9) Uani d . 1 . .
H H7A 0.4202 1.1181 -0.1766 0.079 Uiso calc R 1 . .
H H7B 0.2644 1.0512 -0.2012 0.079 Uiso calc R 1 . .
H H7C 0.4357 1.0075 -0.1544 0.079 Uiso calc R 1 . .
C C8 0.0802(3) 0.96538(18) 0.3318(2) 0.0258(5) Uani d . 1 . .
C C9 0.4048(3) 0.8504(2) 0.4794(2) 0.0357(6) Uani d . 1 . .
C C10 0.3829(5) 0.8738(3) 0.6083(3) 0.0624(12) Uani d . 1 . .
H H10A 0.2676 0.8632 0.6295 0.094 Uiso calc R 1 . .
H H10B 0.4118 0.9397 0.6221 0.094 Uiso calc R 1 . .
H H10C 0.4551 0.8336 0.6570 0.094 Uiso calc R 1 . .
C C11 0.5478(4) 0.7880(3) 0.4479(3) 0.0485(8) Uani d . 1 . .
H H11A 0.5308 0.7253 0.4835 0.058 Uiso calc R 1 . .
H H11B 0.5486 0.7800 0.3609 0.058 Uiso calc R 1 . .
C C12 0.7109(5) 0.8246(4) 0.4882(5) 0.0764(13) Uani d . 1 . .
H H12A 0.7969 0.7786 0.4702 0.115 Uiso calc R 1 . .
H H12B 0.7097 0.8357 0.5738 0.115 Uiso calc R 1 . .
H H12C 0.7339 0.8837 0.4472 0.115 Uiso calc R 1 . .

loop_
_atom_site_aniso_label
_atom_site_aniso_U_11
_atom_site_aniso_U_22
_atom_site_aniso_U_33
_atom_site_aniso_U_12
_atom_site_aniso_U_13
_atom_site_aniso_U_23
Br 0.0949(4) 0.0345(2) 0.0315(2) -0.01786(16) 0.00182(18) 0.00284(12)
O1 0.0666(14) 0.0508(13) 0.0261(11) -0.0214(11) 0.0079(9) -0.0005(9)
O2 0.0396(10) 0.0467(12) 0.0210(9) 0.0198(8) -0.0009(7) -0.0063(8)
N1 0.0373(11) 0.0386(12) 0.0159(10) 0.0145(9) 0.0007(8) -0.0042(8)
N2 0.0371(11) 0.0346(12) 0.0238(11) 0.0125(9) 0.0026(9) -0.0023(9)
C1 0.0452(14) 0.0245(12) 0.0219(12) 0.0002(10) 0.0004(10) -0.0003(10)
C2 0.0576(17) 0.0292(13) 0.0212(13) 0.0033(12) -0.0032(11) -0.0081(10)
C3 0.0397(13) 0.0395(15) 0.0157(11) 0.0066(11) 0.0019(9) -0.0066(10)
C4 0.0322(12) 0.0352(14) 0.0206(12) -0.0005(10) -0.0021(10) -0.0007(10)
C5 0.0342(12) 0.0283(12) 0.0230(12) 0.0015(10) -0.0020(9) -0.0070(10)
C6 0.0281(11) 0.0275(12) 0.0175(11) 0.0092(9) -0.0018(8) -0.0033(9)
C7 0.0564(19) 0.076(2) 0.0250(15) -0.0218(17) 0.0066(13) 0.0033(15)
C8 0.0327(12) 0.0255(12) 0.0192(11) 0.0047(9) -0.0004(9) -0.0039(9)
C9 0.0391(14) 0.0418(15) 0.0263(13) 0.0132(12) 0.0014(10) 0.0018(11)
C10 0.060(2) 0.104(3) 0.0233(15) 0.040(2) -0.0041(14) 0.0002(17)
C11 0.0513(18) 0.0549(19) 0.0393(17) 0.0250(15) 0.0012(13) 0.0036(15)
C12 0.050(2) 0.100(4) 0.079(3) 0.016(2) 0.004(2) 0.004(3)

loop_
_atom_type_symbol
_atom_type_description
_atom_type_scat_dispersion_real
_atom_type_scat_dispersion_imag
_atom_type_scat_source
C C 0.0181 0.0091 'International Tables Vol C Tables 4.2.6.8 and 6.1.1.4'
H H 0.0000 0.0000 'International Tables Vol C Tables 4.2.6.8 and 6.1.1.4'
N N 0.0311 0.0180 'International Tables Vol C Tables 4.2.6.8 and 6.1.1.4'
O O 0.0492 0.0322 'International Tables Vol C Tables 4.2.6.8 and 6.1.1.4'
Br Br -0.6763 1.2805 'International Tables Vol C Tables 4.2.6.8 and 6.1.1.4'

loop_
_geom_angle_atom_site_label_1
_geom_angle_atom_site_label_2
_geom_angle_atom_site_label_3
_geom_angle_site_symmetry_1
_geom_angle_site_symmetry_3
_geom_angle
_geom_angle_publ_flag
C4 O1 C7 . . 117.4(2) ?
C8 N1 N2 . . 119.4(2) ?
C8 N1 H1A . . 120.3 ?
N2 N1 H1A . . 120.3 ?
C9 N2 N1 . . 117.5(2) ?
C2 C1 C6 . . 120.6(2) ?
C2 C1 Br . . 118.8(2) ?
C6 C1 Br . . 120.59(19) ?
C1 C2 C3 . . 120.3(2) ?
C1 C2 H2A . . 119.9 ?
C3 C2 H2A . . 119.9 ?
C4 C3 C2 . . 119.4(2) ?
C4 C3 H3A . . 120.3 ?
C2 C3 H3A . . 120.3 ?
O1 C4 C3 . . 124.8(2) ?
O1 C4 C5 . . 115.4(2) ?
C3 C4 C5 . . 119.8(2) ?
C6 C5 C4 . . 120.8(2) ?
C6 C5 H5A . . 119.6 ?
C4 C5 H5A . . 119.6 ?
C5 C6 C1 . . 119.1(2) ?
C5 C6 C8 . . 118.1(2) ?
C1 C6 C8 . . 122.7(2) ?
O1 C7 H7A . . 109.5 ?
O1 C7 H7B . . 109.5 ?
H7A C7 H7B . . 109.5 ?
O1 C7 H7C . . 109.5 ?
H7A C7 H7C . . 109.5 ?
H7B C7 H7C . . 109.5 ?
O2 C8 N1 . . 121.9(2) ?
O2 C8 C6 . . 120.0(2) ?
N1 C8 C6 . . 118.2(2) ?
N2 C9 C10 . . 126.3(3) ?
N2 C9 C11 . . 116.0(3) ?
C10 C9 C11 . . 117.6(3) ?
C9 C10 H10A . . 109.5 ?
C9 C10 H10B . . 109.5 ?
H10A C10 H10B . . 109.5 ?
C9 C10 H10C . . 109.5 ?
H10A C10 H10C . . 109.5 ?
H10B C10 H10C . . 109.5 ?
C12 C11 C9 . . 113.8(3) ?
C12 C11 H11A . . 108.8 ?
C9 C11 H11A . . 108.8 ?
C12 C11 H11B . . 108.8 ?
C9 C11 H11B . . 108.8 ?
H11A C11 H11B . . 107.7 ?
C11 C12 H12A . . 109.5 ?
C11 C12 H12B . . 109.5 ?
H12A C12 H12B . . 109.5 ?
C11 C12 H12C . . 109.5 ?
H12A C12 H12C . . 109.5 ?
H12B C12 H12C . . 109.5 ?

loop_
_geom_bond_atom_site_label_1
_geom_bond_atom_site_label_2
_geom_bond_site_symmetry_2
_geom_bond_distance
_geom_bond_publ_flag
Br C1 . 1.894(3) ?
O1 C4 . 1.359(3) ?
O1 C7 . 1.431(4) ?
O2 C8 . 1.228(3) ?
N1 C8 . 1.338(3) ?
N1 N2 . 1.394(3) ?
N1 H1A . 0.8800 ?
N2 C9 . 1.266(4) ?
C1 C2 . 1.382(4) ?
C1 C6 . 1.383(3) ?
C2 C3 . 1.386(4) ?
C2 H2A . 0.9500 ?
C3 C4 . 1.383(4) ?
C3 H3A . 0.9500 ?
C4 C5 . 1.393(4) ?
C5 C6 . 1.376(4) ?
C5 H5A . 0.9500 ?
C6 C8 . 1.506(3) ?
C7 H7A . 0.9800 ?
C7 H7B . 0.9800 ?
C7 H7C . 0.9800 ?
C9 C10 . 1.507(4) ?
C9 C11 . 1.508(4) ?
C10 H10A . 0.9800 ?
C10 H10B . 0.9800 ?
C10 H10C . 0.9800 ?
C11 C12 . 1.482(6) ?
C11 H11A . 0.9900 ?
C11 H11B . 0.9900 ?
C12 H12A . 0.9800 ?
C12 H12B . 0.9800 ?
C12 H12C . 0.9800 ?

loop_
_geom_hbond_atom_site_label_D
_geom_hbond_atom_site_label_H
_geom_hbond_atom_site_label_A
_geom_hbond_site_symmetry_A
_geom_hbond_distance_DH
_geom_hbond_distance_HA
_geom_hbond_distance_DA
_geom_hbond_angle_DHA
C7 H7B O2 3_575 0.98 2.60 3.561(4) 166.4
C10 H10A Br 4_576 0.98 3.07 3.949(5) 150.7
C10 H10A O2 3_576 0.98 2.55 3.231(4) 126.8
C11 H11A O1 2_645 0.99 2.55 3.373(4) 140.5
N1 H1A O2 3_576 0.88 2.07 2.932(3) 165.2

loop_
_geom_torsion_atom_site_label_1
_geom_torsion_atom_site_label_2
_geom_torsion_atom_site_label_3
_geom_torsion_atom_site_label_4
_geom_torsion_site_symmetry_1
_geom_torsion_site_symmetry_2
_geom_torsion_site_symmetry_3
_geom_torsion_site_symmetry_4
_geom_torsion
_geom_torsion_publ_flag
C8 N1 N2 C9 . . . . 179.2(3) ?
C6 C1 C2 C3 . . . . 0.8(4) ?
Br C1 C2 C3 . . . . -179.4(2) ?
C1 C2 C3 C4 . . . . -0.2(4) ?
C7 O1 C4 C3 . . . . -2.5(4) ?
C7 O1 C4 C5 . . . . 177.0(3) ?
C2 C3 C4 O1 . . . . 178.4(3) ?
C2 C3 C4 C5 . . . . -1.0(4) ?
O1 C4 C5 C6 . . . . -177.9(2) ?
C3 C4 C5 C6 . . . . 1.6(4) ?
C4 C5 C6 C1 . . . . -0.9(4) ?
C4 C5 C6 C8 . . . . -177.0(2) ?
C2 C1 C6 C5 . . . . -0.3(4) ?
Br C1 C6 C5 . . . . 179.97(19) ?
C2 C1 C6 C8 . . . . 175.6(2) ?
Br C1 C6 C8 . . . . -4.2(3) ?
N2 N1 C8 O2 . . . . 179.0(3) ?
N2 N1 C8 C6 . . . . -2.5(4) ?
C5 C6 C8 O2 . . . . 74.8(3) ?
C1 C6 C8 O2 . . . . -101.1(3) ?
C5 C6 C8 N1 . . . . -103.7(3) ?
C1 C6 C8 N1 . . . . 80.4(3) ?
N1 N2 C9 C10 . . . . -3.0(5) ?
N1 N2 C9 C11 . . . . 177.4(3) ?
N2 C9 C11 C12 . . . . 122.5(4) ?
C10 C9 C11 C12 . . . . -57.1(5) ?

loop_
_cod_related_entry_id
_cod_related_entry_database
_cod_related_entry_code
1 ChemSpider 24743711
